data_7029242
loop_
_publ_author_name
'Barbon, Stephanie M.'
'Staroverov, Viktor N.'
'Boyle, Paul D.'
'Gilroy, Joe B.'

_publ_section_title
;
 Hydrogen-bond-supported dimeric boron complexes of potentially
 tetradentate \b-diketiminate ligands.
;
_journal_issue 1
_journal_name_full 'Dalton transactions (Cambridge, England : 2003)'
_journal_page_first 240
_journal_page_last 250
_journal_paper_doi 10.1039/c3dt52188e
_journal_volume 43
_journal_year 2014
_chemical_formula_sum 'C19 H21 B F2 N2 O2'
_chemical_formula_weight 358.19
_chemical_name_systematic
;
 ?
;
_space_group_crystal_system monoclinic
_space_group_IT_number 15
_space_group_name_Hall '-C 2yc'
_space_group_name_H-M_alt 'C 1 2/c 1'
_symmetry_space_group_name_Hall '-C 2yc'
_symmetry_space_group_name_H-M 'C 1 2/c 1'
_atom_sites_solution_hydrogens geom
_atom_sites_solution_primary direct
_atom_sites_solution_secondary difmap
_audit_creation_method SHELXL-2013
_cell_angle_alpha 90
_cell_angle_beta 120.772(7)
_cell_angle_gamma 90
_cell_formula_units_Z 8
_cell_length_a 19.011(4)
_cell_length_b 14.070(3)
_cell_length_c 15.684(4)
_cell_measurement_reflns_used 9957
_cell_measurement_temperature 110
_cell_measurement_theta_max 35.65
_cell_measurement_theta_min 2.49
_cell_volume 3604.6(14)
_computing_cell_refinement SAINT
_computing_data_collection Apex2
_computing_data_reduction SAINT
_computing_molecular_graphics NRCVAX
_computing_publication_material cif2tables.py
_computing_structure_refinement SHELXL-2013
_computing_structure_solution SIR92
_diffrn_ambient_temperature 110
_diffrn_measured_fraction_theta_full 0.998
_diffrn_measured_fraction_theta_max 0.882
_diffrn_measurement_device_type 'Bruker Kappa Axis Apex2'
_diffrn_measurement_method 'omega and phi scans'
_diffrn_radiation_type MoK\a
_diffrn_radiation_wavelength 0.71073
_diffrn_reflns_av_R_equivalents 0.0597
_diffrn_reflns_av_unetI/netI 0.0490
_diffrn_reflns_Laue_measured_fraction_full 0.998
_diffrn_reflns_Laue_measured_fraction_max 0.882
_diffrn_reflns_limit_h_max 33
_diffrn_reflns_limit_h_min -31
_diffrn_reflns_limit_k_max 25
_diffrn_reflns_limit_k_min -22
_diffrn_reflns_limit_l_max 25
_diffrn_reflns_limit_l_min -26
_diffrn_reflns_number 65872
_diffrn_reflns_point_group_measured_fraction_full 0.998
_diffrn_reflns_point_group_measured_fraction_max 0.882
_diffrn_reflns_theta_full 25.242
_diffrn_reflns_theta_max 40.137
_diffrn_reflns_theta_min 2.765
_diffrn_source 'sealed tube'
_exptl_absorpt_coefficient_mu 0.099
_exptl_absorpt_correction_T_max 0.7479
_exptl_absorpt_correction_T_min 0.6623
_exptl_absorpt_correction_type multi-scan
_exptl_absorpt_process_details SADABS
_exptl_crystal_colour colourless
_exptl_crystal_density_diffrn 1.320
_exptl_crystal_description prism
_exptl_crystal_F_000 1504
_exptl_crystal_size_max 0.372
_exptl_crystal_size_mid 0.187
_exptl_crystal_size_min 0.128
_refine_diff_density_max 0.481
_refine_diff_density_min -0.279
_refine_diff_density_rms 0.055
_refine_ls_extinction_method none
_refine_ls_goodness_of_fit_ref 1.063
_refine_ls_hydrogen_treatment refall
_refine_ls_matrix_type full
_refine_ls_number_parameters 319
_refine_ls_number_reflns 9951
_refine_ls_number_restraints 0
_refine_ls_restrained_S_all 1.063
_refine_ls_R_factor_all 0.0855
_refine_ls_R_factor_gt 0.0485
_refine_ls_shift/su_max 0.000
_refine_ls_shift/su_mean 0.000
_refine_ls_structure_factor_coef Fsqd
_refine_ls_weighting_details 'w=1/[\s^2^(Fo^2^)+(0.0774P)^2^+0.3001P] where P=(Fo^2^+2Fc^2^)/3'
_refine_ls_weighting_scheme calc
_refine_ls_wR_factor_gt 0.1320
_refine_ls_wR_factor_ref 0.1491
_reflns_Friedel_coverage 0.000
_reflns_number_gt 6566
_reflns_number_total 9951
_reflns_threshold_expression 'I > 2\s(I)'
_cod_data_source_file c3dt52188e.txt
_cod_data_source_block b14036
_cod_database_code 7029242
_shelx_space_group_comment
;
The symmetry employed for this shelxl refinement is uniquely defined
by the following loop, which should always be used as a source of
symmetry information in preference to the above space-group names.
They are only intended as comments.
;
_shelx_estimated_absorpt_t_min 0.964
_shelx_estimated_absorpt_t_max 0.987
_shelxl_version_number 2013-3

loop_
_space_group_symop_operation_xyz
'x, y, z'
'-x, y, -z+1/2'
'x+1/2, y+1/2, z'
'-x+1/2, y+1/2, -z+1/2'
'-x, -y, -z'
'x, -y, z-1/2'
'-x+1/2, -y+1/2, -z'
'x+1/2, -y+1/2, z-1/2'

loop_
_atom_site_label
_atom_site_type_symbol
_atom_site_fract_x
_atom_site_fract_y
_atom_site_fract_z
_atom_site_U_iso_or_equiv
_atom_site_adp_type
_atom_site_occupancy
_atom_site_site_symmetry_order
_atom_site_calc_flag
F1 F 0.19694(3) -0.10742(4) 0.03676(4) 0.02718(11) Uani 1 1 d
F2 F 0.29828(3) -0.04752(4) 0.18191(3) 0.02564(11) Uani 1 1 d
B1 B 0.24808(5) -0.02847(6) 0.08160(6) 0.01815(14) Uani 1 1 d
N1 N 0.19554(4) 0.05997(5) 0.06738(4) 0.01922(12) Uani 1 1 d
N2 N 0.29971(4) -0.00984(5) 0.03286(4) 0.01770(11) Uani 1 1 d
C1 C 0.17804(5) 0.12445(6) -0.00288(6) 0.02138(14) Uani 1 1 d
C2 C 0.21486(5) 0.11900(6) -0.06023(6) 0.02307(14) Uani 1 1 d
H2 H 0.1995(7) 0.1650(8) -0.1138(9) 0.023(3) Uiso 1 1 d
C3 C 0.27716(5) 0.05417(6) -0.03933(5) 0.02008(13) Uani 1 1 d
C4 C 0.11823(6) 0.20228(7) -0.02086(7) 0.03032(18) Uani 1 1 d
H4A H 0.0650(10) 0.1761(11) -0.0399(12) 0.053(4) Uiso 1 1 d
H4B H 0.1119(9) 0.2432(11) -0.0709(11) 0.048(4) Uiso 1 1 d
H4C H 0.1366(9) 0.2399(11) 0.0385(11) 0.047(4) Uiso 1 1 d
C5 C 0.31864(6) 0.05644(7) -0.09879(6) 0.02560(16) Uani 1 1 d
H5A H 0.3735(10) 0.0812(12) -0.0622(13) 0.056(4) Uiso 1 1 d
H5B H 0.2884(10) 0.0917(13) -0.1564(13) 0.063(5) Uiso 1 1 d
H5C H 0.3256(9) -0.0075(11) -0.1172(11) 0.045(4) Uiso 1 1 d
C6 C 0.16339(5) 0.06802(6) 0.13243(6) 0.02276(14) Uani 1 1 d
C7 C 0.19861(5) 0.13237(6) 0.21153(6) 0.02493(15) Uani 1 1 d
C8 C 0.17021(6) 0.13539(8) 0.27795(7) 0.03224(19) Uani 1 1 d
H8 H 0.1954(8) 0.1771(10) 0.3351(11) 0.042(4) Uiso 1 1 d
C9 C 0.10776(7) 0.07491(9) 0.26509(8) 0.0393(2) Uani 1 1 d
H9 H 0.0858(10) 0.0771(12) 0.3120(13) 0.055(4) Uiso 1 1 d
C10 C 0.07281(7) 0.01162(9) 0.18716(9) 0.0396(2) Uani 1 1 d
H10 H 0.0283(10) -0.0364(11) 0.1806(12) 0.052(4) Uiso 1 1 d
C11 C 0.10100(6) 0.00774(7) 0.12058(7) 0.03056(18) Uani 1 1 d
H11 H 0.0789(9) -0.0363(10) 0.0629(11) 0.039(3) Uiso 1 1 d
O1 O 0.25943(4) 0.18827(5) 0.21729(5) 0.02977(14) Uani 1 1 d
C18 C 0.29802(7) 0.25299(7) 0.29869(7) 0.0349(2) Uani 1 1 d
H18A H 0.2577(10) 0.2973(11) 0.2977(12) 0.054(4) Uiso 1 1 d
H18B H 0.3375(9) 0.2870(10) 0.2877(10) 0.043(4) Uiso 1 1 d
H18C H 0.3237(8) 0.2187(9) 0.3595(10) 0.033(3) Uiso 1 1 d
C12 C 0.37044(4) -0.06888(5) 0.06379(5) 0.01850(12) Uani 1 1 d
C13 C 0.44923(5) -0.02910(6) 0.11165(5) 0.02083(13) Uani 1 1 d
C14 C 0.51728(5) -0.08816(7) 0.14502(6) 0.02485(15) Uani 1 1 d
H14 H 0.5717(8) -0.0608(9) 0.1808(9) 0.029(3) Uiso 1 1 d
C15 C 0.50697(5) -0.18590(7) 0.13151(6) 0.02732(16) Uani 1 1 d
H15 H 0.5565(8) -0.2268(10) 0.1561(10) 0.037(3) Uiso 1 1 d
C16 C 0.42952(6) -0.22579(6) 0.08493(7) 0.02796(16) Uani 1 1 d
H16 H 0.4212(7) -0.2931(9) 0.0751(9) 0.031(3) Uiso 1 1 d
C17 C 0.36151(5) -0.16685(6) 0.05194(6) 0.02286(14) Uani 1 1 d
H17 H 0.3063(7) -0.1924(8) 0.0173(9) 0.030(3) Uiso 1 1 d
O2 O 0.45397(4) 0.06750(5) 0.12331(5) 0.02771(13) Uani 1 1 d
C19 C 0.53260(6) 0.10976(7) 0.15861(9) 0.0358(2) Uani 1 1 d
H19A H 0.5732(8) 0.0873(10) 0.2240(10) 0.038(3) Uiso 1 1 d
H19B H 0.5249(9) 0.1755(11) 0.1583(11) 0.042(3) Uiso 1 1 d
H19C H 0.5493(9) 0.0965(10) 0.1075(11) 0.044(4) Uiso 1 1 d

loop_
_atom_site_aniso_label
_atom_site_aniso_U_11
_atom_site_aniso_U_22
_atom_site_aniso_U_33
_atom_site_aniso_U_23
_atom_site_aniso_U_13
_atom_site_aniso_U_12
F1 0.0262(2) 0.0244(2) 0.0357(3) -0.00485(19) 0.0193(2) -0.00642(18)
F2 0.0231(2) 0.0382(3) 0.0175(2) 0.00720(18) 0.01180(18) 0.00685(19)
B1 0.0177(3) 0.0218(3) 0.0166(3) 0.0012(2) 0.0099(3) 0.0002(3)
N1 0.0188(3) 0.0242(3) 0.0170(2) 0.0003(2) 0.0109(2) 0.0015(2)
N2 0.0173(3) 0.0215(3) 0.0159(2) 0.00003(19) 0.0096(2) 0.0003(2)
C1 0.0213(3) 0.0234(3) 0.0201(3) 0.0015(2) 0.0110(3) 0.0023(3)
C2 0.0259(4) 0.0259(4) 0.0201(3) 0.0051(3) 0.0137(3) 0.0039(3)
C3 0.0222(3) 0.0234(3) 0.0169(3) 0.0004(2) 0.0117(3) -0.0005(2)
C4 0.0316(4) 0.0300(4) 0.0342(4) 0.0080(3) 0.0203(4) 0.0108(3)
C5 0.0314(4) 0.0298(4) 0.0236(3) 0.0033(3) 0.0199(3) 0.0023(3)
C6 0.0223(3) 0.0293(4) 0.0211(3) 0.0032(3) 0.0143(3) 0.0059(3)
C7 0.0259(4) 0.0314(4) 0.0209(3) 0.0018(3) 0.0144(3) 0.0076(3)
C8 0.0349(4) 0.0437(5) 0.0249(4) 0.0030(3) 0.0202(4) 0.0135(4)
C9 0.0420(5) 0.0530(6) 0.0390(5) 0.0098(4) 0.0324(5) 0.0144(5)
C10 0.0365(5) 0.0496(6) 0.0492(6) 0.0062(5) 0.0338(5) 0.0036(4)
C11 0.0267(4) 0.0377(5) 0.0354(4) 0.0016(4) 0.0217(4) 0.0014(3)
O1 0.0331(3) 0.0333(3) 0.0263(3) -0.0082(2) 0.0176(3) -0.0025(3)
C18 0.0435(5) 0.0318(5) 0.0235(4) -0.0053(3) 0.0129(4) 0.0033(4)
C12 0.0182(3) 0.0227(3) 0.0163(3) 0.0001(2) 0.0101(2) 0.0009(2)
C13 0.0194(3) 0.0243(3) 0.0208(3) -0.0013(2) 0.0117(3) -0.0006(2)
C14 0.0188(3) 0.0324(4) 0.0245(3) 0.0016(3) 0.0119(3) 0.0023(3)
C15 0.0248(4) 0.0307(4) 0.0281(4) 0.0050(3) 0.0147(3) 0.0085(3)
C16 0.0304(4) 0.0238(4) 0.0309(4) 0.0026(3) 0.0166(3) 0.0048(3)
C17 0.0233(3) 0.0231(3) 0.0230(3) -0.0004(3) 0.0124(3) 0.0001(3)
O2 0.0195(3) 0.0247(3) 0.0376(3) -0.0057(2) 0.0137(2) -0.0033(2)
C19 0.0221(4) 0.0310(5) 0.0499(6) -0.0034(4) 0.0154(4) -0.0065(3)

loop_
_atom_type_symbol
_atom_type_description
_atom_type_scat_dispersion_real
_atom_type_scat_dispersion_imag
_atom_type_scat_source
C C 0.0033 0.0016 'International Tables Vol C Tables 4.2.6.8 and 6.1.1.4'
H H 0.0000 0.0000 'International Tables Vol C Tables 4.2.6.8 and 6.1.1.4'
B B 0.0013 0.0007 'International Tables Vol C Tables 4.2.6.8 and 6.1.1.4'
F F 0.0171 0.0103 'International Tables Vol C Tables 4.2.6.8 and 6.1.1.4'
O O 0.0106 0.0060 'International Tables Vol C Tables 4.2.6.8 and 6.1.1.4'
N N 0.0061 0.0033 'International Tables Vol C Tables 4.2.6.8 and 6.1.1.4'

loop_
_geom_angle_atom_site_label_1
_geom_angle_atom_site_label_2
_geom_angle_atom_site_label_3
_geom_angle
F2 B1 F1 108.27(6)
F2 B1 N1 109.86(6)
F1 B1 N1 109.58(6)
F2 B1 N2 110.60(6)
F1 B1 N2 109.80(6)
N1 B1 N2 108.72(6)
C1 N1 C6 121.12(7)
C1 N1 B1 122.67(6)
C6 N1 B1 116.18(6)
C3 N2 C12 121.02(6)
C3 N2 B1 121.67(6)
C12 N2 B1 117.17(6)
N1 C1 C2 120.02(7)
N1 C1 C4 119.88(7)
C2 C1 C4 120.09(7)
C3 C2 C1 122.00(7)
C3 C2 H2 118.5(7)
C1 C2 H2 119.3(7)
N2 C3 C2 120.43(6)
N2 C3 C5 119.97(7)
C2 C3 C5 119.60(7)
C1 C4 H4A 110.6(9)
C1 C4 H4B 111.7(9)
H4A C4 H4B 108.1(13)
C1 C4 H4C 110.6(9)
H4A C4 H4C 108.1(13)
H4B C4 H4C 107.5(13)
C3 C5 H5A 113.0(10)
C3 C5 H5B 110.8(11)
H5A C5 H5B 109.3(14)
C3 C5 H5C 111.1(9)
H5A C5 H5C 104.0(13)
H5B C5 H5C 108.4(14)
C11 C6 C7 120.11(7)
C11 C6 N1 120.02(7)
C7 C6 N1 119.74(7)
O1 C7 C8 124.83(8)
O1 C7 C6 115.93(7)
C8 C7 C6 119.24(9)
C9 C8 C7 120.03(9)
C9 C8 H8 119.1(8)
C7 C8 H8 120.8(8)
C10 C9 C8 120.89(8)
C10 C9 H9 118.2(9)
C8 C9 H9 120.9(9)
C9 C10 C11 119.54(10)
C9 C10 H10 120.3(9)
C11 C10 H10 120.1(9)
C6 C11 C10 120.20(9)
C6 C11 H11 115.8(8)
C10 C11 H11 124.0(8)
C7 O1 C18 117.24(7)
O1 C18 H18A 110.6(9)
O1 C18 H18B 104.1(8)
H18A C18 H18B 110.6(12)
O1 C18 H18C 109.8(8)
H18A C18 H18C 109.4(12)
H18B C18 H18C 112.3(11)
C17 C12 C13 119.41(7)
C17 C12 N2 119.93(7)
C13 C12 N2 120.54(7)
O2 C13 C14 123.83(7)
O2 C13 C12 116.55(7)
C14 C13 C12 119.62(8)
C15 C14 C13 120.07(8)
C15 C14 H14 120.5(7)
C13 C14 H14 119.4(7)
C16 C15 C14 120.70(8)
C16 C15 H15 120.6(8)
C14 C15 H15 118.7(8)
C15 C16 C17 119.26(8)
C15 C16 H16 121.9(7)
C17 C16 H16 118.8(7)
C12 C17 C16 120.93(8)
C12 C17 H17 117.7(7)
C16 C17 H17 121.3(7)
C13 O2 C19 116.67(7)
O2 C19 H19A 112.5(8)
O2 C19 H19B 106.2(9)
H19A C19 H19B 111.4(12)
O2 C19 H19C 107.7(8)
H19A C19 H19C 111.9(12)
H19B C19 H19C 106.7(12)

loop_
_geom_bond_atom_site_label_1
_geom_bond_atom_site_label_2
_geom_bond_distance
F1 B1 1.4050(10)
F2 B1 1.3862(9)
B1 N1 1.5388(11)
B1 N2 1.5440(10)
N1 C1 1.3316(10)
N1 C6 1.4372(9)
N2 C3 1.3343(10)
N2 C12 1.4374(10)
C1 C2 1.3961(11)
C1 C4 1.4977(12)
C2 C3 1.3946(11)
C2 H2 0.979(12)
C3 C5 1.4984(10)
C4 H4A 0.970(16)
C4 H4B 0.930(16)
C4 H4C 0.967(15)
C5 H5A 0.962(17)
C5 H5B 0.928(18)
C5 H5C 0.975(15)
C6 C11 1.3910(13)
C6 C7 1.3990(12)
C7 O1 1.3627(11)
C7 C8 1.3980(11)
C8 C9 1.3890(16)
C8 H8 0.969(15)
C9 C10 1.3774(18)
C9 H9 1.014(17)
C10 C11 1.3977(13)
C10 H10 1.045(15)
C11 H11 0.995(14)
O1 C18 1.4280(11)
C18 H18A 0.983(16)
C18 H18B 0.977(15)
C18 H18C 0.951(13)
C12 C17 1.3897(11)
C12 C13 1.4035(11)
C13 O2 1.3682(10)
C13 C14 1.3946(11)
C14 C15 1.3900(13)
C14 H14 0.969(12)
C15 C16 1.3843(13)
C15 H15 0.998(13)
C16 C17 1.3938(12)
C16 H16 0.959(13)
C17 H17 0.971(12)
O2 C19 1.4309(11)
C19 H19A 0.969(14)
C19 H19B 0.936(15)
C19 H19C 1.020(15)

loop_
_geom_hbond_atom_site_label_D
_geom_hbond_atom_site_label_H
_geom_hbond_atom_site_label_A
_geom_hbond_distance_DH
_geom_hbond_distance_HA
_geom_hbond_distance_DA
_geom_hbond_angle_DHA
_geom_hbond_site_symmetry_A
C4 H4C O1 0.967(15) 2.672(15) 3.3071(14) 123.6(11) .
C5 H5A O2 0.962(17) 2.507(17) 3.0995(13) 119.8(13) .
C18 H18A F2 0.983(16) 2.520(16) 3.4486(13) 157.6(12) 4
C14 H14 F2 0.969(12) 2.310(12) 3.2016(11) 152.6(10) 2_655
C17 H17 F1 0.971(12) 2.548(12) 3.1276(11) 118.3(9) .

loop_
_geom_torsion_atom_site_label_1
_geom_torsion_atom_site_label_2
_geom_torsion_atom_site_label_3
_geom_torsion_atom_site_label_4
_geom_torsion
F2 B1 N1 C1 141.90(7)
F1 B1 N1 C1 -99.26(8)
N2 B1 N1 C1 20.75(10)
F2 B1 N1 C6 -40.23(9)
F1 B1 N1 C6 78.61(8)
N2 B1 N1 C6 -161.38(6)
F2 B1 N2 C3 -144.02(7)
F1 B1 N2 C3 96.56(8)
N1 B1 N2 C3 -23.32(9)
F2 B1 N2 C12 40.06(9)
F1 B1 N2 C12 -79.37(8)
N1 B1 N2 C12 160.75(6)
C6 N1 C1 C2 175.21(7)
B1 N1 C1 C2 -7.02(12)
C6 N1 C1 C4 -5.35(12)
B1 N1 C1 C4 172.42(7)
N1 C1 C2 C3 -7.52(13)
C4 C1 C2 C3 173.04(8)
C12 N2 C3 C2 -171.94(7)
B1 N2 C3 C2 12.29(11)
C12 N2 C3 C5 8.29(11)
B1 N2 C3 C5 -167.48(7)
C1 C2 C3 N2 4.77(12)
C1 C2 C3 C5 -175.47(8)
C1 N1 C6 C11 106.57(10)
B1 N1 C6 C11 -71.34(10)
C1 N1 C6 C7 -77.58(10)
B1 N1 C6 C7 104.52(9)
C11 C6 C7 O1 179.80(8)
N1 C6 C7 O1 3.95(11)
C11 C6 C7 C8 -0.18(12)
N1 C6 C7 C8 -176.03(7)
O1 C7 C8 C9 -179.93(9)
C6 C7 C8 C9 0.05(13)
C7 C8 C9 C10 -0.20(16)
C8 C9 C10 C11 0.47(17)
C7 C6 C11 C10 0.46(14)
N1 C6 C11 C10 176.30(8)
C9 C10 C11 C6 -0.60(16)
C8 C7 O1 C18 1.54(12)
C6 C7 O1 C18 -178.44(8)
C3 N2 C12 C17 -116.79(8)
B1 N2 C12 C17 59.16(9)
C3 N2 C12 C13 67.24(9)
B1 N2 C12 C13 -116.81(7)
C17 C12 C13 O2 -178.31(7)
N2 C12 C13 O2 -2.32(10)
C17 C12 C13 C14 1.15(10)
N2 C12 C13 C14 177.14(6)
O2 C13 C14 C15 178.94(7)
C12 C13 C14 C15 -0.48(11)
C13 C14 C15 C16 0.08(12)
C14 C15 C16 C17 -0.34(12)
C13 C12 C17 C16 -1.44(11)
N2 C12 C17 C16 -177.45(7)
C15 C16 C17 C12 1.03(12)
C14 C13 O2 C19 9.47(12)
C12 C13 O2 C19 -171.09(8)
